data_7125294
loop_
_publ_author_name
'Zhi, Ying'
'Zhao, Kun'
'Liu, Qiang'
'Wang, Ai'
'Enders, Dieter'

_publ_section_title
;
 Asymmetric synthesis of functionalized trifluoromethyl-substituted
 pyrrolidines via an organocatalytic domino Michael/Mannich [3+2]
 cycloaddition.
;
_journal_issue 97
_journal_name_full 'Chemical communications (Cambridge, England)'
_journal_page_first 14011
_journal_page_last 14014
_journal_paper_doi 10.1039/c6cc08352h
_journal_volume 52
_journal_year 2016
_chemical_absolute_configuration ad
_chemical_formula_moiety 'C21 H23 Br F3 N O6'
_chemical_formula_sum 'C21 H23 Br F3 N O6'
_chemical_formula_weight 522.31
_chemical_name_common 4h
_chemical_name_systematic 4h
_space_group_crystal_system orthorhombic
_space_group_IT_number 19
_space_group_name_Hall 'P 2ac 2ab'
_space_group_name_H-M_alt 'P 21 21 21'
_atom_sites_solution_hydrogens geom
_audit_creation_method SHELXL-2013
_audit_update_record
;
2016-10-17 deposited with the CCDC.
2016-11-10 downloaded from the CCDC.
;
_cell_angle_alpha 90
_cell_angle_beta 90
_cell_angle_gamma 90
_cell_formula_units_Z 4
_cell_length_a 8.6647(6)
_cell_length_b 15.3884(11)
_cell_length_c 17.0772(12)
_cell_measurement_reflns_used 4748
_cell_measurement_temperature 100(2)
_cell_measurement_theta_max 25.58
_cell_measurement_theta_min 2.39
_cell_volume 2277.0(3)
_computing_cell_refinement 'Bruker SAINT'
_computing_data_collection 'Bruker SMART'
_computing_data_reduction 'Bruker SAINT'
_computing_structure_refinement 'SHELXL-2013 (Sheldrick, 2013)'
_computing_structure_solution SHELXS-97
_diffrn_ambient_temperature 100(2)
_diffrn_measured_fraction_theta_full 0.999
_diffrn_measured_fraction_theta_max 0.965
_diffrn_measurement_device_type 'CCD area detector'
_diffrn_measurement_method '\w scans'
_diffrn_radiation_monochromator 'multilayer optics'
_diffrn_radiation_type MoK\a
_diffrn_radiation_wavelength 0.71073
_diffrn_reflns_av_R_equivalents 0.0588
_diffrn_reflns_av_unetI/netI 0.0654
_diffrn_reflns_Laue_measured_fraction_full 0.999
_diffrn_reflns_Laue_measured_fraction_max 0.965
_diffrn_reflns_limit_h_max 12
_diffrn_reflns_limit_h_min -12
_diffrn_reflns_limit_k_max 22
_diffrn_reflns_limit_k_min -22
_diffrn_reflns_limit_l_max 24
_diffrn_reflns_limit_l_min -24
_diffrn_reflns_number 35125
_diffrn_reflns_point_group_measured_fraction_full 0.999
_diffrn_reflns_point_group_measured_fraction_max 0.942
_diffrn_reflns_theta_full 25.242
_diffrn_reflns_theta_max 30.907
_diffrn_reflns_theta_min 1.781
_diffrn_source 'Incoatec microsource'
_exptl_absorpt_coefficient_mu 1.866
_exptl_absorpt_correction_T_max 0.7461
_exptl_absorpt_correction_T_min 0.5811
_exptl_absorpt_correction_type multi-scan
_exptl_absorpt_process_details SADABS
_exptl_crystal_colour colourless
_exptl_crystal_density_diffrn 1.524
_exptl_crystal_description block
_exptl_crystal_F_000 1064
_exptl_crystal_size_max 0.320
_exptl_crystal_size_mid 0.280
_exptl_crystal_size_min 0.270
_refine_diff_density_max 0.541
_refine_diff_density_min -0.648
_refine_diff_density_rms 0.066
_refine_ls_abs_structure_details
;
 Flack x determined using 2122 quotients [(I+)-(I-)]/[(I+)+(I-)]
 (Parsons and Flack (2004), Acta Cryst. A60, s61).
;
_refine_ls_abs_structure_Flack 0.015(5)
_refine_ls_extinction_method none
_refine_ls_goodness_of_fit_ref 1.032
_refine_ls_hydrogen_treatment constr
_refine_ls_matrix_type full
_refine_ls_number_parameters 292
_refine_ls_number_reflns 6794
_refine_ls_number_restraints 0
_refine_ls_restrained_S_all 1.032
_refine_ls_R_factor_all 0.0515
_refine_ls_R_factor_gt 0.0367
_refine_ls_shift/su_max 0.001
_refine_ls_shift/su_mean 0.000
_refine_ls_structure_factor_coef Fsqd
_refine_ls_weighting_details
;
 w=1/[\s^2^(Fo^2^)+(0.0296P)^2^]
 where P=(Fo^2^+2Fc^2^)/3
;
_refine_ls_weighting_scheme calc
_refine_ls_wR_factor_gt 0.0797
_refine_ls_wR_factor_ref 0.0837
_reflns_Friedel_coverage 0.743
_reflns_Friedel_fraction_full 0.998
_reflns_Friedel_fraction_max 0.912
_reflns_number_gt 5571
_reflns_number_total 6794
_reflns_threshold_expression 'I > 2\s(I)'
_cod_data_source_file c6cc08352h2.cif
_cod_data_source_block 4h
_cod_database_code 7125294
_shelx_space_group_comment
;
The symmetry employed for this shelxl refinement is uniquely defined
by the following loop, which should always be used as a source of
symmetry information in preference to the above space-group names.
They are only intended as comments.
;
_shelx_estimated_absorpt_t_min 0.587
_shelx_estimated_absorpt_t_max 0.633
_shelxl_version_number 2013-2

loop_
_space_group_symop_operation_xyz
'x, y, z'
'-x+1/2, -y, z+1/2'
'-x, y+1/2, -z+1/2'
'x+1/2, -y+1/2, -z'

loop_
_atom_site_label
_atom_site_type_symbol
_atom_site_fract_x
_atom_site_fract_y
_atom_site_fract_z
_atom_site_U_iso_or_equiv
_atom_site_adp_type
_atom_site_occupancy
_atom_site_site_symmetry_order
_atom_site_calc_flag
_atom_site_refinement_flags_posn
_atom_site_refinement_flags_adp
Br1 Br 0.51070(4) 0.33206(3) 0.63767(2) 0.03856(12) Uani 1 1 d . .
F1 F 0.3812(2) 0.11404(10) 0.28621(10) 0.0208(4) Uani 1 1 d . .
F2 F 0.22079(19) 0.14929(10) 0.19445(10) 0.0194(4) Uani 1 1 d . .
F3 F 0.46243(19) 0.13346(10) 0.16829(9) 0.0193(4) Uani 1 1 d . .
O1 O 0.7318(2) 0.24114(12) 0.11065(12) 0.0176(4) Uani 1 1 d . .
O2 O 0.5409(2) 0.27841(13) 0.02741(11) 0.0164(4) Uani 1 1 d . .
O4 O 0.6520(2) 0.45378(12) 0.07807(12) 0.0179(4) Uani 1 1 d . .
O3 O 0.4052(2) 0.47638(13) 0.11361(12) 0.0205(4) Uani 1 1 d . .
O5 O 1.1163(2) 0.39281(13) 0.25207(14) 0.0230(5) Uani 1 1 d . .
O6 O 1.0541(2) 0.53101(12) 0.28156(12) 0.0163(4) Uani 1 1 d . .
N1 N 0.3801(3) 0.31031(14) 0.16912(13) 0.0123(4) Uani 1 1 d . .
H1 H 0.2962 0.3195 0.1413 0.015 Uiso 1 1 calc R U
C1 C 0.5201(3) 0.3127(2) 0.52785(16) 0.0230(7) Uani 1 1 d . .
C2 C 0.4516(4) 0.3726(2) 0.47854(17) 0.0250(7) Uani 1 1 d . .
H2 H 0.3982 0.4215 0.4991 0.030 Uiso 1 1 calc R U
C3 C 0.4625(4) 0.35975(19) 0.39803(17) 0.0215(6) Uani 1 1 d . .
H3 H 0.4154 0.4003 0.3636 0.026 Uiso 1 1 calc R U
C4 C 0.5410(3) 0.28873(17) 0.36697(16) 0.0132(5) Uani 1 1 d . .
C5 C 0.6076(3) 0.2300(2) 0.41831(18) 0.0208(6) Uani 1 1 d . .
H5 H 0.6611 0.1809 0.3982 0.025 Uiso 1 1 calc R U
C6 C 0.5971(4) 0.2420(2) 0.49930(19) 0.0277(7) Uani 1 1 d . .
H6 H 0.6431 0.2015 0.5341 0.033 Uiso 1 1 calc R U
C7 C 0.5497(3) 0.27473(17) 0.27898(15) 0.0116(5) Uani 1 1 d . .
H7 H 0.6169 0.2233 0.2681 0.014 Uiso 1 1 calc R U
C8 C 0.3885(3) 0.25929(16) 0.24105(15) 0.0121(5) Uani 1 1 d . .
H8 H 0.3063 0.2794 0.2780 0.014 Uiso 1 1 calc R U
C9 C 0.5334(3) 0.34348(16) 0.15108(14) 0.0106(5) Uani 1 1 d . .
C10 C 0.6126(3) 0.35396(16) 0.23294(15) 0.0109(5) Uani 1 1 d . .
H10 H 0.5675 0.4071 0.2577 0.013 Uiso 1 1 calc R U
C11 C 0.3631(3) 0.16441(18) 0.22220(15) 0.0141(5) Uani 1 1 d . .
C12 C 0.6169(3) 0.28116(17) 0.09513(16) 0.0138(5) Uani 1 1 d . .
C13 C 0.6064(4) 0.22325(19) -0.03438(17) 0.0201(6) Uani 1 1 d . .
H13A H 0.7204 0.2261 -0.0322 0.024 Uiso 1 1 calc R U
H13B H 0.5731 0.2452 -0.0862 0.024 Uiso 1 1 calc R U
C14 C 0.5551(4) 0.1306(2) -0.02500(19) 0.0278(7) Uani 1 1 d . .
H14A H 0.5953 0.1074 0.0244 0.042 Uiso 1 1 calc R U
H14B H 0.5945 0.0959 -0.0688 0.042 Uiso 1 1 calc R U
H14C H 0.4421 0.1282 -0.0245 0.042 Uiso 1 1 calc R U
C15 C 0.5191(3) 0.43252(17) 0.11185(14) 0.0136(5) Uani 1 1 d . .
C16 C 0.6595(4) 0.53594(19) 0.03677(18) 0.0254(7) Uani 1 1 d . .
H16A H 0.7677 0.5565 0.0353 0.031 Uiso 1 1 calc R U
H16B H 0.5972 0.5798 0.0651 0.031 Uiso 1 1 calc R U
C17 C 0.6002(7) 0.5268(3) -0.0448(2) 0.0572(14) Uani 1 1 d . .
H17A H 0.6631 0.4842 -0.0732 0.086 Uiso 1 1 calc R U
H17B H 0.6059 0.5830 -0.0715 0.086 Uiso 1 1 calc R U
H17C H 0.4927 0.5070 -0.0434 0.086 Uiso 1 1 calc R U
C18 C 0.7849(3) 0.36366(17) 0.23643(15) 0.0122(5) Uani 1 1 d . .
H18 H 0.8481 0.3147 0.2254 0.015 Uiso 1 1 calc R U
C19 C 0.8509(3) 0.43850(17) 0.25444(16) 0.0135(5) Uani 1 1 d . .
H19 H 0.7870 0.4876 0.2635 0.016 Uiso 1 1 calc R U
C20 C 1.0200(3) 0.44892(16) 0.26111(15) 0.0129(5) Uani 1 1 d . .
C21 C 1.2155(3) 0.55076(19) 0.2921(2) 0.0237(7) Uani 1 1 d . .
H21A H 1.2557 0.5179 0.3369 0.036 Uiso 1 1 calc R U
H21B H 1.2278 0.6131 0.3020 0.036 Uiso 1 1 calc R U
H21C H 1.2727 0.5347 0.2448 0.036 Uiso 1 1 calc R U

loop_
_atom_site_aniso_label
_atom_site_aniso_U_11
_atom_site_aniso_U_22
_atom_site_aniso_U_33
_atom_site_aniso_U_23
_atom_site_aniso_U_13
_atom_site_aniso_U_12
Br1 0.02466(16) 0.0814(3) 0.00960(13) -0.00390(15) -0.00052(13) -0.01128(18)
F1 0.0269(10) 0.0169(8) 0.0186(9) 0.0067(7) -0.0052(7) -0.0053(7)
F2 0.0177(8) 0.0193(9) 0.0212(9) 0.0010(7) -0.0054(7) -0.0074(7)
F3 0.0201(9) 0.0165(8) 0.0213(8) -0.0046(7) 0.0055(7) 0.0011(7)
O1 0.0161(10) 0.0185(10) 0.0183(10) -0.0022(8) 0.0001(8) 0.0047(8)
O2 0.0188(10) 0.0203(10) 0.0103(9) -0.0042(7) 0.0002(7) 0.0027(8)
O4 0.0188(10) 0.0170(10) 0.0179(10) 0.0036(8) 0.0022(8) -0.0042(8)
O3 0.0219(11) 0.0174(10) 0.0222(11) 0.0039(8) 0.0008(8) 0.0053(8)
O5 0.0130(10) 0.0167(9) 0.0393(14) -0.0033(9) 0.0028(9) 0.0008(8)
O6 0.0122(9) 0.0127(9) 0.0239(11) -0.0025(8) -0.0025(8) -0.0025(7)
N1 0.0102(10) 0.0159(11) 0.0108(10) 0.0022(8) -0.0017(8) -0.0007(9)
C1 0.0149(13) 0.0443(19) 0.0097(12) -0.0012(11) -0.0023(11) -0.0109(13)
C2 0.0348(18) 0.0226(16) 0.0175(15) -0.0045(12) 0.0050(12) -0.0009(13)
C3 0.0329(17) 0.0176(13) 0.0139(13) 0.0017(11) -0.0002(12) 0.0033(12)
C4 0.0129(12) 0.0161(13) 0.0107(12) 0.0022(10) -0.0001(10) -0.0024(10)
C5 0.0178(14) 0.0255(15) 0.0190(14) 0.0046(12) 0.0014(12) 0.0040(12)
C6 0.0210(16) 0.047(2) 0.0154(14) 0.0111(14) -0.0031(13) 0.0022(14)
C7 0.0118(12) 0.0139(13) 0.0090(12) 0.0002(10) 0.0007(9) -0.0009(10)
C8 0.0107(12) 0.0143(12) 0.0112(12) 0.0011(10) -0.0018(10) -0.0006(10)
C9 0.0103(11) 0.0099(12) 0.0116(12) 0.0008(9) -0.0002(8) 0.0002(9)
C10 0.0115(11) 0.0099(12) 0.0113(12) -0.0004(9) -0.0001(10) 0.0005(9)
C11 0.0153(12) 0.0157(12) 0.0113(12) 0.0014(11) -0.0001(9) -0.0022(11)
C12 0.0146(13) 0.0144(13) 0.0125(13) 0.0003(10) 0.0036(10) -0.0053(11)
C13 0.0239(15) 0.0255(15) 0.0108(13) -0.0067(11) 0.0058(12) 0.0006(13)
C14 0.0330(18) 0.0282(17) 0.0221(16) -0.0105(13) 0.0063(13) -0.0015(14)
C15 0.0190(14) 0.0133(12) 0.0086(11) -0.0019(9) -0.0024(10) -0.0015(11)
C16 0.0377(19) 0.0182(14) 0.0204(15) 0.0060(12) 0.0039(14) -0.0095(13)
C17 0.127(5) 0.033(2) 0.0112(16) 0.0041(15) 0.002(2) 0.003(3)
C18 0.0105(12) 0.0152(12) 0.0110(12) 0.0003(10) 0.0011(10) 0.0009(10)
C19 0.0118(12) 0.0127(12) 0.0159(14) -0.0004(10) -0.0014(10) 0.0019(10)
C20 0.0143(13) 0.0119(12) 0.0125(11) 0.0011(9) 0.0018(10) -0.0004(10)
C21 0.0140(13) 0.0220(15) 0.0352(18) -0.0027(13) -0.0055(13) -0.0059(12)

loop_
_atom_type_symbol
_atom_type_description
_atom_type_scat_dispersion_real
_atom_type_scat_dispersion_imag
_atom_type_scat_source
C C 0.0033 0.0016 'International Tables Vol C Tables 4.2.6.8 and 6.1.1.4'
H H 0.0000 0.0000 'International Tables Vol C Tables 4.2.6.8 and 6.1.1.4'
N N 0.0061 0.0033 'International Tables Vol C Tables 4.2.6.8 and 6.1.1.4'
O O 0.0106 0.0060 'International Tables Vol C Tables 4.2.6.8 and 6.1.1.4'
F F 0.0171 0.0103 'International Tables Vol C Tables 4.2.6.8 and 6.1.1.4'
Br Br -0.2901 2.4595 'International Tables Vol C Tables 4.2.6.8 and 6.1.1.4'

loop_
_geom_angle_atom_site_label_1
_geom_angle_atom_site_label_2
_geom_angle_atom_site_label_3
_geom_angle
C12 O2 C13 116.8(2)
C15 O4 C16 117.7(2)
C20 O6 C21 116.4(2)
C9 N1 C8 108.7(2)
C9 N1 H1 125.6
C8 N1 H1 125.6
C6 C1 C2 121.5(3)
C6 C1 Br1 119.8(2)
C2 C1 Br1 118.6(2)
C1 C2 C3 118.5(3)
C1 C2 H2 120.7
C3 C2 H2 120.7
C2 C3 C4 121.4(3)
C2 C3 H3 119.3
C4 C3 H3 119.3
C5 C4 C3 118.3(3)
C5 C4 C7 120.8(2)
C3 C4 C7 120.8(2)
C4 C5 C6 120.8(3)
C4 C5 H5 119.6
C6 C5 H5 119.6
C1 C6 C5 119.4(3)
C1 C6 H6 120.3
C5 C6 H6 120.3
C4 C7 C10 114.0(2)
C4 C7 C8 112.8(2)
C10 C7 C8 103.0(2)
C4 C7 H7 108.9
C10 C7 H7 108.9
C8 C7 H7 108.9
N1 C8 C11 109.5(2)
N1 C8 C7 108.2(2)
C11 C8 C7 111.5(2)
N1 C8 H8 109.2
C11 C8 H8 109.2
C7 C8 H8 109.2
N1 C9 C15 109.4(2)
N1 C9 C12 110.1(2)
C15 C9 C12 109.0(2)
N1 C9 C10 104.31(19)
C15 C9 C10 109.5(2)
C12 C9 C10 114.4(2)
C18 C10 C7 114.0(2)
C18 C10 C9 118.8(2)
C7 C10 C9 102.58(19)
C18 C10 H10 106.9
C7 C10 H10 106.9
C9 C10 H10 106.9
F2 C11 F3 106.5(2)
F2 C11 F1 107.0(2)
F3 C11 F1 106.1(2)
F2 C11 C8 112.1(2)
F3 C11 C8 113.2(2)
F1 C11 C8 111.4(2)
O1 C12 O2 125.9(2)
O1 C12 C9 125.1(2)
O2 C12 C9 109.1(2)
O2 C13 C14 111.0(2)
O2 C13 H13A 109.4
C14 C13 H13A 109.4
O2 C13 H13B 109.4
C14 C13 H13B 109.4
H13A C13 H13B 108.0
C13 C14 H14A 109.5
C13 C14 H14B 109.5
H14A C14 H14B 109.5
C13 C14 H14C 109.5
H14A C14 H14C 109.5
H14B C14 H14C 109.5
O3 C15 O4 126.0(2)
O3 C15 C9 124.1(2)
O4 C15 C9 109.9(2)
O4 C16 C17 110.9(3)
O4 C16 H16A 109.5
C17 C16 H16A 109.5
O4 C16 H16B 109.5
C17 C16 H16B 109.5
H16A C16 H16B 108.0
C16 C17 H17A 109.5
C16 C17 H17B 109.5
H17A C17 H17B 109.5
C16 C17 H17C 109.5
H17A C17 H17C 109.5
H17B C17 H17C 109.5
C19 C18 C10 121.7(2)
C19 C18 H18 119.1
C10 C18 H18 119.1
C18 C19 C20 122.8(2)
C18 C19 H19 118.6
C20 C19 H19 118.6
O5 C20 O6 123.5(3)
O5 C20 C19 126.6(2)
O6 C20 C19 109.9(2)
O6 C21 H21A 109.5
O6 C21 H21B 109.5
H21A C21 H21B 109.5
O6 C21 H21C 109.5
H21A C21 H21C 109.5
H21B C21 H21C 109.5

loop_
_geom_bond_atom_site_label_1
_geom_bond_atom_site_label_2
_geom_bond_distance
Br1 C1 1.900(3)
F1 C11 1.349(3)
F2 C11 1.342(3)
F3 C11 1.347(3)
O1 C12 1.200(3)
O2 C12 1.332(3)
O2 C13 1.468(3)
O4 C15 1.330(3)
O4 C16 1.449(3)
O3 C15 1.196(3)
O5 C20 1.211(3)
O6 C20 1.343(3)
O6 C21 1.443(3)
N1 C9 1.456(3)
N1 C8 1.460(3)
N1 H1 0.8800
C1 C6 1.367(5)
C1 C2 1.382(5)
C2 C3 1.392(4)
C2 H2 0.9500
C3 C4 1.392(4)
C3 H3 0.9500
C4 C5 1.385(4)
C4 C7 1.520(4)
C5 C6 1.398(4)
C5 H5 0.9500
C6 H6 0.9500
C7 C10 1.550(3)
C7 C8 1.558(4)
C7 H7 1.0000
C8 C11 1.511(4)
C8 H8 1.0000
C9 C15 1.530(4)
C9 C12 1.535(4)
C9 C10 1.566(3)
C10 C18 1.501(4)
C10 H10 1.0000
C13 C14 1.501(4)
C13 H13A 0.9900
C13 H13B 0.9900
C14 H14A 0.9800
C14 H14B 0.9800
C14 H14C 0.9800
C16 C17 1.492(5)
C16 H16A 0.9900
C16 H16B 0.9900
C17 H17A 0.9800
C17 H17B 0.9800
C17 H17C 0.9800
C18 C19 1.322(4)
C18 H18 0.9500
C19 C20 1.478(4)
C19 H19 0.9500
C21 H21A 0.9800
C21 H21B 0.9800
C21 H21C 0.9800
